data_4330645
loop_
_publ_author_name
'Laurine Azor'
'Corinne Bailly'
'Lydia Brelot'
'Marc Henry'
'Pierre Mobian'
'Samuel Dagorne'

_publ_contact_author_address
;
Institut Le Bel, rue Blaise Pascal, 67000 STRASBOURG, FRANCE
;
_publ_contact_author_email welter@unistra.fr
_publ_contact_author_fax 0383681232
_publ_contact_author_name
;
Richard Welter
;
_publ_contact_author_phone 0383681593
_publ_section_title
;
 Stereoselective Synthesis of Biphenolate/Binaphtolate Titanate and
 Zirconate Alkoxide Species: Structural Characterization and Use in the
 Controlled ROP of Lactide
;
_journal_name_full 'Inorganic Chemistry'
_journal_page_first 10876
_journal_page_last 10883
_journal_paper_doi 10.1021/ic301352t
_journal_volume 51
_journal_year 2012
_chemical_formula_moiety 'C72 H56 O6 Zr, C4 H8 O'
_chemical_formula_sum 'C76 H64 O7 Zr'
_chemical_formula_weight 1180.49
_chemical_name_systematic
;
 ?
;
_space_group_IT_number 14
_symmetry_cell_setting monoclinic
_symmetry_space_group_name_Hall '-P 2ybc'
_symmetry_space_group_name_H-M 'P 1 21/c 1'
_atom_sites_solution_hydrogens geom
_atom_sites_solution_primary direct
_atom_sites_solution_secondary difmap
_audit_creation_method SHELXL-97
_cell_angle_alpha 90.00
_cell_angle_beta 116.030(17)
_cell_angle_gamma 90.00
_cell_formula_units_Z 4
_cell_length_a 14.394(5)
_cell_length_b 24.050(7)
_cell_length_c 20.545(5)
_cell_measurement_reflns_used 9898
_cell_measurement_temperature 173(2)
_cell_measurement_theta_max 27.86
_cell_measurement_theta_min 2.24
_cell_volume 6391(3)
_computing_cell_refinement 'Bruker SAINT'
_computing_data_collection 'Bruker APEX2'
_computing_data_reduction 'Bruker SAINT'
_computing_molecular_graphics 'Bruker SHELXTL'
_computing_publication_material 'Bruker SHELXTL'
_computing_structure_refinement 'SHELXL-97 (Sheldrick, 1997)'
_computing_structure_solution 'SHELXS-97 (Sheldrick, 2008)'
_diffrn_ambient_temperature 173(2)
_diffrn_measured_fraction_theta_full 0.982
_diffrn_measured_fraction_theta_max 0.982
_diffrn_measurement_device_type 'Bruker APEX-II CCD'
_diffrn_measurement_method '\f and \w scans'
_diffrn_radiation_monochromator graphite
_diffrn_radiation_source 'fine-focus sealed tube'
_diffrn_radiation_type MoK\a
_diffrn_radiation_wavelength 0.71073
_diffrn_reflns_av_R_equivalents 0.0675
_diffrn_reflns_av_sigmaI/netI 0.1089
_diffrn_reflns_limit_h_max 19
_diffrn_reflns_limit_h_min -18
_diffrn_reflns_limit_k_max 31
_diffrn_reflns_limit_k_min -17
_diffrn_reflns_limit_l_max 25
_diffrn_reflns_limit_l_min -27
_diffrn_reflns_number 41783
_diffrn_reflns_theta_full 28.05
_diffrn_reflns_theta_max 28.05
_diffrn_reflns_theta_min 1.69
_exptl_absorpt_coefficient_mu 0.226
_exptl_absorpt_correction_T_max 0.9562
_exptl_absorpt_correction_T_min 0.8954
_exptl_absorpt_correction_type multi-scan
_exptl_absorpt_process_details sadabs
_exptl_crystal_colour colourless
_exptl_crystal_density_diffrn 1.227
_exptl_crystal_description prism
_exptl_crystal_F_000 2464
_exptl_crystal_size_max 0.50
_exptl_crystal_size_mid 0.25
_exptl_crystal_size_min 0.20
_platon_squeeze_details
;
 The residual electron density was assigned to one molecule of the
 tetrahydrofuran solvent [91/4 = 23 e per asymmetric unit; one molecule
 of C4H8O would give 40e].
;
_refine_diff_density_max 1.464
_refine_diff_density_min -1.264
_refine_diff_density_rms 0.085
_refine_ls_extinction_method none
_refine_ls_goodness_of_fit_ref 1.049
_refine_ls_hydrogen_treatment constr
_refine_ls_matrix_type full
_refine_ls_number_parameters 721
_refine_ls_number_reflns 15221
_refine_ls_number_restraints 0
_refine_ls_restrained_S_all 1.049
_refine_ls_R_factor_all 0.1570
_refine_ls_R_factor_gt 0.0877
_refine_ls_shift/su_max 0.001
_refine_ls_shift/su_mean 0.000
_refine_ls_structure_factor_coef Fsqd
_refine_ls_weighting_details 'calc w=1/[\s^2^(Fo^2^)+(0.0971P)^2^+3.6133P] where P=(Fo^2^+2Fc^2^)/3'
_refine_ls_weighting_scheme calc
_refine_ls_wR_factor_gt 0.1972
_refine_ls_wR_factor_ref 0.2210
_reflns_number_gt 8185
_reflns_number_total 15221
_reflns_threshold_expression I>2sigma(I)
_cod_data_source_file ic301352t_si_002_1.cif
_cod_data_source_block shelxl
_cod_original_sg_symbol_H-M 'P 21/c'
_cod_database_code 4330645

loop_
_symmetry_equiv_pos_as_xyz
'x, y, z'
'-x, y+1/2, -z+1/2'
'-x, -y, -z'
'x, -y-1/2, z-1/2'

loop_
_atom_site_label
_atom_site_type_symbol
_atom_site_fract_x
_atom_site_fract_y
_atom_site_fract_z
_atom_site_U_iso_or_equiv
_atom_site_adp_type
_atom_site_occupancy
_atom_site_symmetry_multiplicity
_atom_site_calc_flag
_atom_site_refinement_flags
C1 C 0.8484(3) 0.69289(18) 0.2197(2) 0.0302(10) Uani 1 1 d .
C2 C 0.8022(3) 0.64066(18) 0.2100(2) 0.0315(10) Uani 1 1 d .
C3 C 0.8628(3) 0.59425(19) 0.2518(2) 0.0342(10) Uani 1 1 d .
C4 C 0.8246(4) 0.53883(19) 0.2414(3) 0.0432(12) Uani 1 1 d .
H4 H 0.7579 0.5311 0.2037 0.052 Uiso 1 1 calc R
C5 C 0.8822(5) 0.4966(2) 0.2846(3) 0.0538(14) Uani 1 1 d .
H5 H 0.8549 0.4600 0.2768 0.065 Uiso 1 1 calc R
C6 C 0.9817(5) 0.5067(2) 0.3406(3) 0.0603(16) Uani 1 1 d .
H6 H 1.0203 0.4771 0.3712 0.072 Uiso 1 1 calc R
C7 C 1.0221(4) 0.5590(2) 0.3507(3) 0.0541(14) Uani 1 1 d .
H7 H 1.0896 0.5656 0.3880 0.065 Uiso 1 1 calc R
C8 C 0.9643(4) 0.6038(2) 0.3058(3) 0.0401(11) Uani 1 1 d .
C9 C 1.0069(4) 0.6581(2) 0.3153(3) 0.0419(12) Uani 1 1 d .
H9 H 1.0753 0.6641 0.3517 0.050 Uiso 1 1 calc R
C10 C 0.9526(4) 0.7021(2) 0.2735(2) 0.0365(11) Uani 1 1 d .
C11 C 1.0024(4) 0.7582(2) 0.2840(3) 0.0464(12) Uani 1 1 d .
C12 C 1.1093(5) 0.7606(3) 0.3040(3) 0.0613(16) Uani 1 1 d .
H12 H 1.1468 0.7272 0.3087 0.074 Uiso 1 1 calc R
C13 C 1.1606(6) 0.8113(4) 0.3171(4) 0.084(2) Uani 1 1 d .
H13 H 1.2330 0.8123 0.3316 0.101 Uiso 1 1 calc R
C14 C 1.1083(7) 0.8589(4) 0.3094(4) 0.095(3) Uani 1 1 d .
H14 H 1.1441 0.8933 0.3181 0.114 Uiso 1 1 calc R
C15 C 1.0033(7) 0.8586(3) 0.2891(4) 0.085(2) Uani 1 1 d .
H15 H 0.9672 0.8927 0.2837 0.102 Uiso 1 1 calc R
C16 C 0.9498(5) 0.8078(2) 0.2763(3) 0.0579(15) Uani 1 1 d .
H16 H 0.8775 0.8075 0.2624 0.069 Uiso 1 1 calc R
C17 C 0.6541(3) 0.63960(17) 0.0840(2) 0.0327(10) Uani 1 1 d .
C18 C 0.6919(3) 0.63107(17) 0.1578(2) 0.0308(9) Uani 1 1 d .
C19 C 0.6252(4) 0.60725(19) 0.1855(3) 0.0383(11) Uani 1 1 d .
C20 C 0.6523(4) 0.6036(2) 0.2609(3) 0.0450(12) Uani 1 1 d .
H20 H 0.7172 0.6180 0.2945 0.054 Uiso 1 1 calc R
C21 C 0.5894(5) 0.5805(2) 0.2864(3) 0.0551(14) Uani 1 1 d .
H21 H 0.6105 0.5785 0.3371 0.066 Uiso 1 1 calc R
C22 C 0.4928(5) 0.5594(2) 0.2380(4) 0.0669(18) Uani 1 1 d .
H22 H 0.4487 0.5429 0.2560 0.080 Uiso 1 1 calc R
C23 C 0.4621(5) 0.5624(2) 0.1653(4) 0.0639(16) Uani 1 1 d .
H23 H 0.3964 0.5481 0.1329 0.077 Uiso 1 1 calc R
C24 C 0.5268(4) 0.5868(2) 0.1372(3) 0.0462(12) Uani 1 1 d .
C25 C 0.4960(4) 0.5921(2) 0.0628(3) 0.0515(13) Uani 1 1 d .
H25 H 0.4314 0.5767 0.0304 0.062 Uiso 1 1 calc R
C26 C 0.5544(4) 0.6186(2) 0.0343(3) 0.0416(11) Uani 1 1 d .
C27 C 0.5153(4) 0.6233(2) -0.0456(3) 0.0448(12) Uani 1 1 d .
C28 C 0.4798(5) 0.5755(3) -0.0884(3) 0.0682(17) Uani 1 1 d .
H28 H 0.4832 0.5407 -0.0657 0.082 Uiso 1 1 calc R
C29 C 0.4398(5) 0.5780(3) -0.1632(4) 0.082(2) Uani 1 1 d .
H29 H 0.4172 0.5452 -0.1915 0.099 Uiso 1 1 calc R
C30 C 0.4332(5) 0.6282(4) -0.1956(4) 0.080(2) Uani 1 1 d .
H30 H 0.4045 0.6303 -0.2470 0.096 Uiso 1 1 calc R
C31 C 0.4680(5) 0.6766(3) -0.1544(3) 0.0704(18) Uani 1 1 d .
H31 H 0.4637 0.7113 -0.1776 0.084 Uiso 1 1 calc R
C32 C 0.5087(4) 0.6738(2) -0.0799(3) 0.0515(13) Uani 1 1 d .
H32 H 0.5323 0.7068 -0.0519 0.062 Uiso 1 1 calc R
C33 C 0.6417(3) 0.83317(19) 0.0831(2) 0.0326(10) Uani 1 1 d .
C34 C 0.7000(3) 0.88060(18) 0.0943(2) 0.0334(10) Uani 1 1 d .
C35 C 0.7137(4) 0.91757(19) 0.1531(3) 0.0394(11) Uani 1 1 d .
C36 C 0.7830(4) 0.9622(2) 0.1750(3) 0.0496(13) Uani 1 1 d .
H36 H 0.8203 0.9704 0.1478 0.059 Uiso 1 1 calc R
C37 C 0.7993(5) 0.9943(3) 0.2334(3) 0.0649(17) Uani 1 1 d .
H37 H 0.8481 1.0238 0.2469 0.078 Uiso 1 1 calc R
C38 C 0.7437(5) 0.9839(3) 0.2738(3) 0.0725(19) Uani 1 1 d .
H38 H 0.7547 1.0062 0.3147 0.087 Uiso 1 1 calc R
C39 C 0.6734(5) 0.9412(2) 0.2539(3) 0.0602(16) Uani 1 1 d .
H39 H 0.6348 0.9347 0.2806 0.072 Uiso 1 1 calc R
C40 C 0.6575(4) 0.9066(2) 0.1942(3) 0.0435(12) Uani 1 1 d .
C41 C 0.5891(4) 0.8615(2) 0.1741(3) 0.0439(12) Uani 1 1 d .
H41 H 0.5471 0.8564 0.1987 0.053 Uiso 1 1 calc R
C42 C 0.5796(4) 0.82436(19) 0.1211(3) 0.0383(11) Uani 1 1 d .
C43 C 0.5039(4) 0.7782(2) 0.1035(3) 0.0412(12) Uani 1 1 d .
C44 C 0.4967(5) 0.7471(2) 0.1580(3) 0.0584(15) Uani 1 1 d .
H44 H 0.5456 0.7530 0.2069 0.070 Uiso 1 1 calc R
C45 C 0.4201(6) 0.7082(3) 0.1428(5) 0.078(2) Uani 1 1 d .
H45 H 0.4157 0.6882 0.1812 0.094 Uiso 1 1 calc R
C46 C 0.3506(6) 0.6979(3) 0.0732(5) 0.082(2) Uani 1 1 d .
H46 H 0.2985 0.6705 0.0632 0.099 Uiso 1 1 calc R
C47 C 0.3559(5) 0.7270(3) 0.0174(4) 0.076(2) Uani 1 1 d .
H47 H 0.3070 0.7204 -0.0313 0.091 Uiso 1 1 calc R
C48 C 0.4339(4) 0.7663(2) 0.0330(3) 0.0557(14) Uani 1 1 d .
H48 H 0.4392 0.7854 -0.0057 0.067 Uiso 1 1 calc R
C49 C 0.8400(3) 0.86502(18) 0.0552(2) 0.0337(10) Uani 1 1 d .
C50 C 0.7559(3) 0.89543(18) 0.0501(2) 0.0329(10) Uani 1 1 d .
C51 C 0.7271(4) 0.94457(19) 0.0063(2) 0.0363(10) Uani 1 1 d .
C52 C 0.6368(4) 0.9761(2) -0.0066(3) 0.0473(13) Uani 1 1 d .
H52 H 0.5941 0.9648 0.0155 0.057 Uiso 1 1 calc R
C53 C 0.6105(5) 1.0218(2) -0.0496(3) 0.0620(16) Uani 1 1 d .
H53 H 0.5490 1.0415 -0.0582 0.074 Uiso 1 1 calc R
C54 C 0.6733(5) 1.0401(2) -0.0815(3) 0.0654(17) Uani 1 1 d .
H54 H 0.6549 1.0728 -0.1105 0.078 Uiso 1 1 calc R
C55 C 0.7593(4) 1.0121(2) -0.0714(3) 0.0551(15) Uani 1 1 d .
H55 H 0.8007 1.0249 -0.0937 0.066 Uiso 1 1 calc R
C56 C 0.7889(4) 0.96337(19) -0.0278(3) 0.0413(11) Uani 1 1 d .
C57 C 0.8788(4) 0.9337(2) -0.0149(3) 0.0423(12) Uani 1 1 d .
H57 H 0.9219 0.9469 -0.0357 0.051 Uiso 1 1 calc R
C58 C 0.9078(3) 0.88635(18) 0.0265(2) 0.0328(10) Uani 1 1 d .
C59 C 1.0112(4) 0.86061(19) 0.0474(3) 0.0382(11) Uani 1 1 d .
C60 C 1.0442(4) 0.8439(2) -0.0032(3) 0.0561(15) Uani 1 1 d .
H60 H 0.9988 0.8464 -0.0534 0.067 Uiso 1 1 calc R
C61 C 1.1434(5) 0.8233(3) 0.0190(4) 0.0720(19) Uani 1 1 d .
H61 H 1.1652 0.8117 -0.0164 0.086 Uiso 1 1 calc R
C62 C 1.2101(5) 0.8193(3) 0.0905(4) 0.0670(17) Uani 1 1 d .
H62 H 1.2781 0.8054 0.1051 0.080 Uiso 1 1 calc R
C63 C 1.1779(4) 0.8354(3) 0.1410(4) 0.0617(16) Uani 1 1 d .
H63 H 1.2238 0.8324 0.1911 0.074 Uiso 1 1 calc R
C64 C 1.0793(4) 0.8562(2) 0.1202(3) 0.0480(13) Uani 1 1 d .
H64 H 1.0582 0.8675 0.1559 0.058 Uiso 1 1 calc R
C65 C 1.0156(5) 0.7229(3) 0.0992(5) 0.0967(14) Uani 1 1 d .
H65A H 1.0470 0.7480 0.1416 0.116 Uiso 1 1 calc R
H65B H 0.9980 0.7450 0.0547 0.116 Uiso 1 1 calc R
C66 C 1.0878(6) 0.6785(3) 0.1044(5) 0.0967(14) Uani 1 1 d .
H66A H 1.0897 0.6730 0.0573 0.116 Uiso 1 1 calc R
H66B H 1.1583 0.6876 0.1414 0.116 Uiso 1 1 calc R
C67 C 1.0502(6) 0.6299(3) 0.1245(5) 0.0967(14) Uani 1 1 d .
H67A H 1.0541 0.5979 0.0956 0.116 Uiso 1 1 calc R
H67B H 1.0938 0.6216 0.1763 0.116 Uiso 1 1 calc R
C68 C 0.9466(5) 0.6380(3) 0.1126(5) 0.0967(14) Uani 1 1 d .
H68A H 0.9379 0.6271 0.1560 0.116 Uiso 1 1 calc R
H68B H 0.8993 0.6153 0.0710 0.116 Uiso 1 1 calc R
C69 C 0.7338(7) 0.7787(3) -0.0930(4) 0.0913(12) Uani 1 1 d .
H69A H 0.7757 0.8120 -0.0699 0.110 Uiso 1 1 calc R
H69B H 0.6598 0.7891 -0.1150 0.110 Uiso 1 1 calc R
C70 C 0.7628(7) 0.7558(3) -0.1487(4) 0.0913(12) Uani 1 1 d .
H70A H 0.7139 0.7684 -0.1978 0.110 Uiso 1 1 calc R
H70B H 0.8335 0.7674 -0.1392 0.110 Uiso 1 1 calc R
C71 C 0.7573(7) 0.6964(3) -0.1421(4) 0.0913(12) Uani 1 1 d .
H71A H 0.6916 0.6823 -0.1807 0.110 Uiso 1 1 calc R
H71B H 0.8151 0.6785 -0.1480 0.110 Uiso 1 1 calc R
C72 C 0.7631(7) 0.6829(3) -0.0735(4) 0.0913(12) Uani 1 1 d .
H72A H 0.8298 0.6645 -0.0430 0.110 Uiso 1 1 calc R
H72B H 0.7062 0.6574 -0.0788 0.110 Uiso 1 1 calc R
O1 O 0.7963(2) 0.73594(12) 0.17608(16) 0.0333(7) Uani 1 1 d .
O2 O 0.7110(2) 0.66645(12) 0.05604(16) 0.0361(7) Uani 1 1 d .
O3 O 0.6439(2) 0.79186(12) 0.03812(16) 0.0347(7) Uani 1 1 d .
O4 O 0.8601(2) 0.81410(12) 0.08612(17) 0.0361(7) Uani 1 1 d .
O5 O 0.9238(2) 0.69719(13) 0.09732(18) 0.0421(8) Uani 1 1 d .
O6 O 0.7543(3) 0.73502(14) -0.04053(18) 0.0455(8) Uani 1 1 d .
Zr1 Zr 0.77290(3) 0.744668(17) 0.07410(2) 0.03069(14) Uani 1 1 d .
O7 O 0.2572(6) 0.6444(4) 0.3196(6) 0.189(4) Uani 1 1 d .
C75 C 0.4295(8) 0.6580(5) 0.3561(6) 0.130(4) Uani 1 1 d .
H75A H 0.4561 0.6915 0.3867 0.157 Uiso 1 1 calc R
H75B H 0.4779 0.6475 0.3357 0.157 Uiso 1 1 calc R
C74 C 0.4136(9) 0.6114(5) 0.3976(6) 0.138(4) Uani 1 1 d .
H74A H 0.4611 0.6145 0.4498 0.165 Uiso 1 1 calc R
H74B H 0.4249 0.5751 0.3795 0.165 Uiso 1 1 calc R
C73 C 0.3040(9) 0.6177(5) 0.3848(6) 0.126(3) Uani 1 1 d .
H73A H 0.2718 0.5809 0.3827 0.152 Uiso 1 1 calc R
H73B H 0.2992 0.6400 0.4237 0.152 Uiso 1 1 calc R
C76 C 0.3291(10) 0.6668(6) 0.3011(8) 0.195(7) Uani 1 1 d .
H76A H 0.3164 0.7072 0.2926 0.234 Uiso 1 1 calc R
H76B H 0.3227 0.6496 0.2555 0.234 Uiso 1 1 calc R

loop_
_atom_site_aniso_label
_atom_site_aniso_U_11
_atom_site_aniso_U_22
_atom_site_aniso_U_33
_atom_site_aniso_U_23
_atom_site_aniso_U_13
_atom_site_aniso_U_12
C1 0.039(2) 0.031(2) 0.032(2) 0.0092(19) 0.025(2) 0.0035(19)
C2 0.035(2) 0.031(2) 0.039(2) 0.0045(19) 0.026(2) -0.0018(19)
C3 0.038(3) 0.033(2) 0.042(3) 0.008(2) 0.027(2) 0.003(2)
C4 0.053(3) 0.033(3) 0.051(3) 0.006(2) 0.030(3) 0.003(2)
C5 0.075(4) 0.034(3) 0.069(4) 0.013(3) 0.047(3) 0.012(3)
C6 0.065(4) 0.048(3) 0.076(4) 0.028(3) 0.039(4) 0.020(3)
C7 0.054(3) 0.062(4) 0.052(3) 0.020(3) 0.028(3) 0.018(3)
C8 0.041(3) 0.042(3) 0.044(3) 0.012(2) 0.025(2) 0.008(2)
C9 0.039(3) 0.050(3) 0.037(3) 0.006(2) 0.017(2) -0.002(2)
C10 0.040(3) 0.043(3) 0.034(2) 0.003(2) 0.024(2) -0.006(2)
C11 0.053(3) 0.055(3) 0.033(2) 0.001(2) 0.020(2) -0.014(3)
C12 0.057(3) 0.072(4) 0.051(3) 0.003(3) 0.021(3) -0.019(3)
C13 0.079(5) 0.096(6) 0.061(4) 0.010(4) 0.016(4) -0.039(5)
C14 0.112(7) 0.083(6) 0.069(5) -0.008(4) 0.019(5) -0.060(5)
C15 0.126(7) 0.043(4) 0.066(4) -0.009(3) 0.024(4) -0.016(4)
C16 0.075(4) 0.049(3) 0.045(3) -0.010(3) 0.022(3) -0.013(3)
C17 0.037(2) 0.025(2) 0.045(3) 0.0010(19) 0.026(2) 0.0003(19)
C18 0.034(2) 0.024(2) 0.041(2) 0.0037(18) 0.023(2) 0.0002(18)
C19 0.041(3) 0.029(2) 0.051(3) 0.002(2) 0.026(2) -0.001(2)
C20 0.049(3) 0.043(3) 0.053(3) 0.006(2) 0.031(3) 0.005(2)
C21 0.064(4) 0.055(3) 0.064(4) 0.010(3) 0.045(3) 0.000(3)
C22 0.077(4) 0.057(4) 0.097(5) 0.011(4) 0.066(4) -0.006(3)
C23 0.058(4) 0.060(4) 0.083(5) 0.003(3) 0.040(3) -0.019(3)
C24 0.046(3) 0.040(3) 0.065(3) -0.002(3) 0.036(3) -0.004(2)
C25 0.040(3) 0.047(3) 0.066(4) -0.009(3) 0.023(3) -0.012(2)
C26 0.040(3) 0.034(3) 0.047(3) -0.004(2) 0.015(2) 0.001(2)
C27 0.040(3) 0.049(3) 0.046(3) -0.005(2) 0.019(2) 0.004(2)
C28 0.069(4) 0.061(4) 0.059(4) -0.012(3) 0.014(3) 0.001(3)
C29 0.074(5) 0.090(6) 0.060(4) -0.028(4) 0.008(4) 0.007(4)
C30 0.059(4) 0.128(7) 0.045(4) -0.015(4) 0.014(3) 0.019(4)
C31 0.058(4) 0.099(5) 0.051(4) 0.014(4) 0.021(3) 0.018(4)
C32 0.049(3) 0.057(4) 0.047(3) 0.000(3) 0.020(3) 0.005(3)
C33 0.030(2) 0.040(3) 0.034(2) 0.006(2) 0.020(2) 0.005(2)
C34 0.032(2) 0.033(2) 0.043(3) 0.008(2) 0.025(2) 0.005(2)
C35 0.043(3) 0.033(3) 0.049(3) 0.000(2) 0.026(2) 0.007(2)
C36 0.056(3) 0.043(3) 0.059(3) -0.010(3) 0.034(3) -0.005(3)
C37 0.068(4) 0.053(4) 0.077(4) -0.027(3) 0.036(4) -0.010(3)
C38 0.091(5) 0.065(4) 0.063(4) -0.029(3) 0.036(4) 0.002(4)
C39 0.078(4) 0.057(4) 0.065(4) -0.007(3) 0.049(3) 0.011(3)
C40 0.055(3) 0.037(3) 0.048(3) 0.001(2) 0.031(3) 0.011(2)
C41 0.044(3) 0.054(3) 0.055(3) 0.007(3) 0.041(3) 0.009(2)
C42 0.040(3) 0.036(3) 0.043(3) 0.010(2) 0.022(2) 0.010(2)
C43 0.033(2) 0.041(3) 0.062(3) 0.006(2) 0.032(2) 0.005(2)
C44 0.060(3) 0.055(4) 0.074(4) 0.016(3) 0.041(3) 0.000(3)
C45 0.084(5) 0.058(4) 0.125(7) 0.020(4) 0.075(5) 0.001(4)
C46 0.063(4) 0.057(4) 0.151(8) -0.017(5) 0.069(5) -0.015(3)
C47 0.051(4) 0.076(5) 0.105(6) -0.032(4) 0.039(4) -0.017(3)
C48 0.050(3) 0.064(4) 0.061(4) -0.001(3) 0.032(3) -0.008(3)
C49 0.039(3) 0.028(2) 0.034(2) -0.0006(19) 0.016(2) -0.005(2)
C50 0.035(2) 0.027(2) 0.042(2) 0.0002(19) 0.022(2) -0.0016(19)
C51 0.043(3) 0.031(2) 0.041(3) 0.001(2) 0.024(2) 0.001(2)
C52 0.049(3) 0.039(3) 0.063(3) 0.010(3) 0.033(3) 0.004(2)
C53 0.062(4) 0.048(3) 0.079(4) 0.018(3) 0.034(3) 0.019(3)
C54 0.079(4) 0.045(3) 0.075(4) 0.024(3) 0.037(4) 0.012(3)
C55 0.060(3) 0.048(3) 0.071(4) 0.018(3) 0.042(3) 0.001(3)
C56 0.046(3) 0.034(3) 0.047(3) 0.002(2) 0.023(2) -0.006(2)
C57 0.046(3) 0.042(3) 0.055(3) 0.003(2) 0.036(3) -0.006(2)
C58 0.033(2) 0.032(2) 0.042(3) -0.003(2) 0.024(2) -0.0028(19)
C59 0.036(3) 0.032(3) 0.052(3) 0.001(2) 0.025(2) -0.008(2)
C60 0.052(3) 0.070(4) 0.062(3) 0.011(3) 0.040(3) 0.012(3)
C61 0.071(4) 0.083(5) 0.089(5) 0.008(4) 0.059(4) 0.022(4)
C62 0.041(3) 0.072(4) 0.092(5) 0.014(4) 0.033(3) 0.013(3)
C63 0.041(3) 0.063(4) 0.073(4) 0.002(3) 0.017(3) -0.003(3)
C64 0.040(3) 0.049(3) 0.058(3) -0.006(3) 0.024(3) -0.006(2)
C65 0.074(2) 0.054(2) 0.182(4) 0.022(2) 0.074(3) 0.0181(19)
C66 0.074(2) 0.054(2) 0.182(4) 0.022(2) 0.074(3) 0.0181(19)
C67 0.074(2) 0.054(2) 0.182(4) 0.022(2) 0.074(3) 0.0181(19)
C68 0.074(2) 0.054(2) 0.182(4) 0.022(2) 0.074(3) 0.0181(19)
C69 0.159(4) 0.068(2) 0.068(2) 0.0004(19) 0.070(2) -0.003(3)
C70 0.159(4) 0.068(2) 0.068(2) 0.0004(19) 0.070(2) -0.003(3)
C71 0.159(4) 0.068(2) 0.068(2) 0.0004(19) 0.070(2) -0.003(3)
C72 0.159(4) 0.068(2) 0.068(2) 0.0004(19) 0.070(2) -0.003(3)
O1 0.0386(17) 0.0278(16) 0.0349(16) 0.0061(13) 0.0173(14) 0.0028(13)
O2 0.0411(18) 0.0332(17) 0.0373(17) 0.0027(14) 0.0202(15) -0.0006(14)
O3 0.0356(17) 0.0319(17) 0.0419(18) -0.0028(14) 0.0219(15) 0.0004(14)
O4 0.0416(18) 0.0246(16) 0.0473(18) 0.0035(14) 0.0243(15) 0.0024(14)
O5 0.0405(19) 0.0329(18) 0.059(2) 0.0050(16) 0.0276(17) 0.0012(15)
O6 0.066(2) 0.0408(19) 0.0432(19) -0.0008(16) 0.0368(18) 0.0001(17)
Zr1 0.0360(2) 0.0270(2) 0.0378(2) 0.0020(2) 0.02425(19) 0.0007(2)
O7 0.108(6) 0.195(9) 0.264(11) 0.097(8) 0.082(7) 0.039(6)
C75 0.099(8) 0.163(11) 0.153(10) -0.046(9) 0.078(8) -0.011(7)
C74 0.135(10) 0.107(8) 0.130(9) 0.001(7) 0.021(7) 0.058(7)
C73 0.117(8) 0.107(8) 0.151(10) 0.011(7) 0.056(7) -0.014(7)
C76 0.113(9) 0.249(16) 0.253(16) 0.130(13) 0.109(11) 0.037(10)

loop_
_atom_type_symbol
_atom_type_description
_atom_type_scat_dispersion_real
_atom_type_scat_dispersion_imag
_atom_type_scat_source
C C 0.0033 0.0016 'International Tables Vol C Tables 4.2.6.8 and 6.1.1.4'
H H 0.0000 0.0000 'International Tables Vol C Tables 4.2.6.8 and 6.1.1.4'
O O 0.0106 0.0060 'International Tables Vol C Tables 4.2.6.8 and 6.1.1.4'
Zr Zr -2.9673 0.5597 'International Tables Vol C Tables 4.2.6.8 and 6.1.1.4'

loop_
_geom_angle_atom_site_label_1
_geom_angle_atom_site_label_2
_geom_angle_atom_site_label_3
_geom_angle
O1 C1 C2 120.1(4)
O1 C1 C10 118.5(4)
C2 C1 C10 121.4(4)
C1 C2 C3 119.1(4)
C1 C2 C18 122.1(4)
C3 C2 C18 118.8(4)
C8 C3 C4 118.0(4)
C8 C3 C2 119.2(4)
C4 C3 C2 122.8(4)
C5 C4 C3 121.0(5)
C5 C4 H4 119.5
C3 C4 H4 119.5
C4 C5 C6 120.9(5)
C4 C5 H5 119.5
C6 C5 H5 119.5
C7 C6 C5 119.7(5)
C7 C6 H6 120.2
C5 C6 H6 120.2
C6 C7 C8 120.7(5)
C6 C7 H7 119.6
C8 C7 H7 119.6
C3 C8 C9 119.6(4)
C3 C8 C7 119.5(5)
C9 C8 C7 120.9(5)
C10 C9 C8 122.1(5)
C10 C9 H9 119.0
C8 C9 H9 119.0
C9 C10 C1 118.5(4)
C9 C10 C11 120.0(4)
C1 C10 C11 121.5(4)
C16 C11 C12 118.1(5)
C16 C11 C10 123.7(5)
C12 C11 C10 118.2(5)
C13 C12 C11 120.8(7)
C13 C12 H12 119.6
C11 C12 H12 119.6
C14 C13 C12 120.2(7)
C14 C13 H13 119.9
C12 C13 H13 119.9
C13 C14 C15 121.0(7)
C13 C14 H14 119.5
C15 C14 H14 119.5
C14 C15 C16 119.9(7)
C14 C15 H15 120.1
C16 C15 H15 120.1
C11 C16 C15 120.0(6)
C11 C16 H16 120.0
C15 C16 H16 120.0
O2 C17 C18 121.1(4)
O2 C17 C26 117.9(4)
C18 C17 C26 121.0(4)
C17 C18 C19 119.0(4)
C17 C18 C2 123.2(4)
C19 C18 C2 117.6(4)
C24 C19 C20 117.0(4)
C24 C19 C18 120.0(4)
C20 C19 C18 123.0(4)
C21 C20 C19 122.5(5)
C21 C20 H20 118.8
C19 C20 H20 118.8
C20 C21 C22 120.0(5)
C20 C21 H21 120.0
C22 C21 H21 120.0
C23 C22 C21 120.1(5)
C23 C22 H22 119.9
C21 C22 H22 119.9
C22 C23 C24 120.9(6)
C22 C23 H23 119.6
C24 C23 H23 119.6
C25 C24 C19 118.4(4)
C25 C24 C23 122.1(5)
C19 C24 C23 119.5(5)
C26 C25 C24 123.3(5)
C26 C25 H25 118.4
C24 C25 H25 118.4
C25 C26 C17 117.8(5)
C25 C26 C27 120.0(5)
C17 C26 C27 122.1(4)
C32 C27 C28 118.4(5)
C32 C27 C26 122.4(5)
C28 C27 C26 119.2(5)
C29 C28 C27 121.3(6)
C29 C28 H28 119.3
C27 C28 H28 119.3
C30 C29 C28 119.2(7)
C30 C29 H29 120.4
C28 C29 H29 120.4
C29 C30 C31 120.9(6)
C29 C30 H30 119.6
C31 C30 H30 119.6
C32 C31 C30 119.7(7)
C32 C31 H31 120.1
C30 C31 H31 120.1
C31 C32 C27 120.5(6)
C31 C32 H32 119.7
C27 C32 H32 119.7
O3 C33 C34 121.5(4)
O3 C33 C42 117.7(4)
C34 C33 C42 120.7(4)
C33 C34 C35 120.1(4)
C33 C34 C50 123.1(4)
C35 C34 C50 116.7(4)
C36 C35 C40 117.5(4)
C36 C35 C34 123.9(4)
C40 C35 C34 118.5(4)
C37 C36 C35 122.9(5)
C37 C36 H36 118.6
C35 C36 H36 118.6
C36 C37 C38 119.9(6)
C36 C37 H37 120.1
C38 C37 H37 120.1
C39 C38 C37 119.5(5)
C39 C38 H38 120.3
C37 C38 H38 120.3
C38 C39 C40 121.2(5)
C38 C39 H39 119.4
C40 C39 H39 119.4
C41 C40 C39 122.4(5)
C41 C40 C35 118.5(4)
C39 C40 C35 119.1(5)
C42 C41 C40 123.5(4)
C42 C41 H41 118.3
C40 C41 H41 118.3
C41 C42 C33 117.9(4)
C41 C42 C43 119.2(4)
C33 C42 C43 122.9(4)
C48 C43 C44 117.2(5)
C48 C43 C42 121.9(4)
C44 C43 C42 120.9(5)
C45 C44 C43 121.3(6)
C45 C44 H44 119.3
C43 C44 H44 119.3
C46 C45 C44 120.7(6)
C46 C45 H45 119.7
C44 C45 H45 119.7
C45 C46 C47 120.0(6)
C45 C46 H46 120.0
C47 C46 H46 120.0
C46 C47 C48 119.2(7)
C46 C47 H47 120.4
C48 C47 H47 120.4
C43 C48 C47 121.6(6)
C43 C48 H48 119.2
C47 C48 H48 119.2
O4 C49 C50 121.1(4)
O4 C49 C58 118.2(4)
C50 C49 C58 120.7(4)
C49 C50 C51 119.2(4)
C49 C50 C34 121.0(4)
C51 C50 C34 119.6(4)
C52 C51 C56 117.0(4)
C52 C51 C50 123.0(4)
C56 C51 C50 120.0(4)
C53 C52 C51 121.5(5)
C53 C52 H52 119.3
C51 C52 H52 119.3
C52 C53 C54 120.5(5)
C52 C53 H53 119.7
C54 C53 H53 119.7
C55 C54 C53 120.7(5)
C55 C54 H54 119.7
C53 C54 H54 119.7
C54 C55 C56 120.8(5)
C54 C55 H55 119.6
C56 C55 H55 119.6
C57 C56 C55 122.6(4)
C57 C56 C51 118.0(4)
C55 C56 C51 119.5(4)
C58 C57 C56 123.2(4)
C58 C57 H57 118.4
C56 C57 H57 118.4
C57 C58 C49 118.3(4)
C57 C58 C59 121.1(4)
C49 C58 C59 120.4(4)
C60 C59 C64 118.4(5)
C60 C59 C58 122.4(5)
C64 C59 C58 119.1(4)
C59 C60 C61 120.2(6)
C59 C60 H60 119.9
C61 C60 H60 119.9
C62 C61 C60 121.2(6)
C62 C61 H61 119.4
C60 C61 H61 119.4
C61 C62 C63 119.1(5)
C61 C62 H62 120.4
C63 C62 H62 120.4
C62 C63 C64 120.7(6)
C62 C63 H63 119.6
C64 C63 H63 119.6
C63 C64 C59 120.4(5)
C63 C64 H64 119.8
C59 C64 H64 119.8
O5 C65 C66 107.6(5)
O5 C65 H65A 110.2
C66 C65 H65A 110.2
O5 C65 H65B 110.2
C66 C65 H65B 110.2
H65A C65 H65B 108.5
C67 C66 C65 105.8(6)
C67 C66 H66A 110.6
C65 C66 H66A 110.6
C67 C66 H66B 110.6
C65 C66 H66B 110.6
H66A C66 H66B 108.7
C68 C67 C66 110.0(6)
C68 C67 H67A 109.7
C66 C67 H67A 109.7
C68 C67 H67B 109.7
C66 C67 H67B 109.7
H67A C67 H67B 108.2
C67 C68 O5 106.9(5)
C67 C68 H68A 110.3
O5 C68 H68A 110.3
C67 C68 H68B 110.3
O5 C68 H68B 110.3
H68A C68 H68B 108.6
O6 C69 C70 105.8(6)
O6 C69 H69A 110.6
C70 C69 H69A 110.6
O6 C69 H69B 110.6
C70 C69 H69B 110.6
H69A C69 H69B 108.7
C71 C70 C69 104.5(6)
C71 C70 H70A 110.9
C69 C70 H70A 110.9
C71 C70 H70B 110.9
C69 C70 H70B 110.9
H70A C70 H70B 108.9
C72 C71 C70 109.9(6)
C72 C71 H71A 109.7
C70 C71 H71A 109.7
C72 C71 H71B 109.7
C70 C71 H71B 109.7
H71A C71 H71B 108.2
C71 C72 O6 106.6(5)
C71 C72 H72A 110.4
O6 C72 H72A 110.4
C71 C72 H72B 110.4
O6 C72 H72B 110.4
H72A C72 H72B 108.6
C1 O1 Zr1 124.5(3)
C17 O2 Zr1 131.2(3)
C33 O3 Zr1 116.9(3)
C49 O4 Zr1 133.8(3)
C65 O5 C68 107.1(4)
C65 O5 Zr1 124.1(3)
C68 O5 Zr1 128.8(3)
C69 O6 C72 108.1(4)
C69 O6 Zr1 126.6(3)
C72 O6 Zr1 125.2(3)
O1 Zr1 O3 98.56(12)
O1 Zr1 O4 98.57(12)
O3 Zr1 O4 90.13(12)
O1 Zr1 O2 87.29(12)
O3 Zr1 O2 101.16(12)
O4 Zr1 O2 166.43(12)
O1 Zr1 O6 167.74(12)
O3 Zr1 O6 90.39(12)
O4 Zr1 O6 89.73(12)
O2 Zr1 O6 82.74(12)
O1 Zr1 O5 91.23(12)
O3 Zr1 O5 169.50(11)
O4 Zr1 O5 84.64(12)
O2 Zr1 O5 82.99(12)
O6 Zr1 O5 80.52(12)
C76 O7 C73 110.6(9)
C76 C75 C74 102.2(9)
C76 C75 H75A 111.3
C74 C75 H75A 111.3
C76 C75 H75B 111.3
C74 C75 H75B 111.3
H75A C75 H75B 109.2
C75 C74 C73 103.9(8)
C75 C74 H74A 111.0
C73 C74 H74A 111.0
C75 C74 H74B 111.0
C73 C74 H74B 111.0
H74A C74 H74B 109.0
O7 C73 C74 104.4(9)
O7 C73 H73A 110.9
C74 C73 H73A 110.9
O7 C73 H73B 110.9
C74 C73 H73B 110.9
H73A C73 H73B 108.9
O7 C76 C75 110.8(10)
O7 C76 H76A 109.5
C75 C76 H76A 109.5
O7 C76 H76B 109.5
C75 C76 H76B 109.5
H76A C76 H76B 108.1

loop_
_geom_bond_atom_site_label_1
_geom_bond_atom_site_label_2
_geom_bond_distance
C1 O1 1.359(5)
C1 C2 1.394(6)
C1 C10 1.437(6)
C2 C3 1.444(6)
C2 C18 1.493(6)
C3 C8 1.413(7)
C3 C4 1.422(6)
C4 C5 1.364(7)
C4 H4 0.9500
C5 C6 1.410(8)
C5 H5 0.9500
C6 C7 1.363(8)
C6 H6 0.9500
C7 C8 1.426(7)
C7 H7 0.9500
C8 C9 1.418(7)
C9 C10 1.372(7)
C9 H9 0.9500
C10 C11 1.498(7)
C11 C16 1.385(8)
C11 C12 1.409(8)
C12 C13 1.390(9)
C12 H12 0.9500
C13 C14 1.339(11)
C13 H13 0.9500
C14 C15 1.381(11)
C14 H14 0.9500
C15 C16 1.406(8)
C15 H15 0.9500
C16 H16 0.9500
C17 O2 1.352(5)
C17 C18 1.384(6)
C17 C26 1.440(6)
C18 C19 1.432(6)
C19 C24 1.414(7)
C19 C20 1.425(7)
C20 C21 1.348(7)
C20 H20 0.9500
C21 C22 1.402(8)
C21 H21 0.9500
C22 C23 1.361(8)
C22 H22 0.9500
C23 C24 1.421(7)
C23 H23 0.9500
C24 C25 1.397(7)
C25 C26 1.374(7)
C25 H25 0.9500
C26 C27 1.488(7)
C27 C32 1.387(7)
C27 C28 1.400(8)
C28 C29 1.386(9)
C28 H28 0.9500
C29 C30 1.361(10)
C29 H29 0.9500
C30 C31 1.397(10)
C30 H30 0.9500
C31 C32 1.380(8)
C31 H31 0.9500
C32 H32 0.9500
C33 O3 1.367(5)
C33 C34 1.374(6)
C33 C42 1.437(6)
C34 C35 1.442(6)
C34 C50 1.498(6)
C35 C36 1.398(7)
C35 C40 1.426(6)
C36 C37 1.359(7)
C36 H36 0.9500
C37 C38 1.407(9)
C37 H37 0.9500
C38 C39 1.372(8)
C38 H38 0.9500
C39 C40 1.414(7)
C39 H39 0.9500
C40 C41 1.400(7)
C41 C42 1.369(7)
C41 H41 0.9500
C42 C43 1.486(7)
C43 C48 1.384(7)
C43 C44 1.387(7)
C44 C45 1.374(8)
C44 H44 0.9500
C45 C46 1.360(10)
C45 H45 0.9500
C46 C47 1.375(10)
C46 H46 0.9500
C47 C48 1.393(8)
C47 H47 0.9500
C48 H48 0.9500
C49 O4 1.351(5)
C49 C50 1.379(6)
C49 C58 1.437(6)
C50 C51 1.432(6)
C51 C52 1.425(6)
C51 C56 1.427(6)
C52 C53 1.357(7)
C52 H52 0.9500
C53 C54 1.399(8)
C53 H53 0.9500
C54 C55 1.344(8)
C54 H54 0.9500
C55 C56 1.421(7)
C55 H55 0.9500
C56 C57 1.397(7)
C57 C58 1.371(6)
C57 H57 0.9500
C58 C59 1.491(6)
C59 C60 1.379(7)
C59 C64 1.387(7)
C60 C61 1.385(8)
C60 H60 0.9500
C61 C62 1.361(9)
C61 H61 0.9500
C62 C63 1.366(8)
C62 H62 0.9500
C63 C64 1.383(7)
C63 H63 0.9500
C64 H64 0.9500
C65 O5 1.443(7)
C65 C66 1.460(8)
C65 H65A 0.9900
C65 H65B 0.9900
C66 C67 1.422(9)
C66 H66A 0.9900
C66 H66B 0.9900
C67 C68 1.415(9)
C67 H67A 0.9900
C67 H67B 0.9900
C68 O5 1.462(7)
C68 H68A 0.9900
C68 H68B 0.9900
C69 O6 1.439(7)
C69 C70 1.486(9)
C69 H69A 0.9900
C69 H69B 0.9900
C70 C71 1.439(9)
C70 H70A 0.9900
C70 H70B 0.9900
C71 C72 1.415(8)
C71 H71A 0.9900
C71 H71B 0.9900
C72 O6 1.456(7)
C72 H72A 0.9900
C72 H72B 0.9900
O1 Zr1 1.982(3)
O2 Zr1 2.045(3)
O3 Zr1 2.019(3)
O4 Zr1 2.038(3)
O5 Zr1 2.311(3)
O6 Zr1 2.262(3)
O7 C76 1.361(11)
O7 C73 1.367(11)
C75 C76 1.407(14)
C75 C74 1.486(13)
C75 H75A 0.9900
C75 H75B 0.9900
C74 C73 1.490(13)
C74 H74A 0.9900
C74 H74B 0.9900
C73 H73A 0.9900
C73 H73B 0.9900
C76 H76A 0.9900
C76 H76B 0.9900

loop_
_geom_torsion_atom_site_label_1
_geom_torsion_atom_site_label_2
_geom_torsion_atom_site_label_3
_geom_torsion_atom_site_label_4
_geom_torsion
O1 C1 C2 C3 173.5(3)
C10 C1 C2 C3 -4.1(6)
O1 C1 C2 C18 -6.5(6)
C10 C1 C2 C18 175.9(4)
C1 C2 C3 C8 5.5(6)
C18 C2 C3 C8 -174.5(4)
C1 C2 C3 C4 -174.9(4)
C18 C2 C3 C4 5.1(6)
C8 C3 C4 C5 3.2(7)
C2 C3 C4 C5 -176.4(4)
C3 C4 C5 C6 -0.4(8)
C4 C5 C6 C7 -1.7(8)
C5 C6 C7 C8 1.0(8)
C4 C3 C8 C9 176.8(4)
C2 C3 C8 C9 -3.6(6)
C4 C3 C8 C7 -3.9(6)
C2 C3 C8 C7 175.7(4)
C6 C7 C8 C3 1.9(7)
C6 C7 C8 C9 -178.8(5)
C3 C8 C9 C10 0.1(7)
C7 C8 C9 C10 -179.2(4)
C8 C9 C10 C1 1.4(7)
C8 C9 C10 C11 -177.8(4)
O1 C1 C10 C9 -177.0(4)
C2 C1 C10 C9 0.7(6)
O1 C1 C10 C11 2.2(6)
C2 C1 C10 C11 179.9(4)
C9 C10 C11 C16 -145.3(5)
C1 C10 C11 C16 35.4(7)
C9 C10 C11 C12 33.4(6)
C1 C10 C11 C12 -145.8(5)
C16 C11 C12 C13 1.3(8)
C10 C11 C12 C13 -177.6(5)
C11 C12 C13 C14 -1.3(10)
C12 C13 C14 C15 0.5(11)
C13 C14 C15 C16 0.2(11)
C12 C11 C16 C15 -0.6(8)
C10 C11 C16 C15 178.2(5)
C14 C15 C16 C11 -0.1(9)
O2 C17 C18 C19 174.0(4)
C26 C17 C18 C19 -8.0(6)
O2 C17 C18 C2 -11.7(6)
C26 C17 C18 C2 166.3(4)
C1 C2 C18 C17 61.8(6)
C3 C2 C18 C17 -118.2(5)
C1 C2 C18 C19 -123.9(4)
C3 C2 C18 C19 56.1(5)
C17 C18 C19 C24 7.5(6)
C2 C18 C19 C24 -167.1(4)
C17 C18 C19 C20 -171.5(4)
C2 C18 C19 C20 13.9(6)
C24 C19 C20 C21 1.8(7)
C18 C19 C20 C21 -179.2(5)
C19 C20 C21 C22 -0.6(8)
C20 C21 C22 C23 -0.3(9)
C21 C22 C23 C24 0.1(9)
C20 C19 C24 C25 177.0(5)
C18 C19 C24 C25 -2.0(7)
C20 C19 C24 C23 -2.0(7)
C18 C19 C24 C23 179.0(5)
C22 C23 C24 C25 -177.9(6)
C22 C23 C24 C19 1.1(9)
C19 C24 C25 C26 -3.2(8)
C23 C24 C25 C26 175.8(5)
C24 C25 C26 C17 2.8(8)
C24 C25 C26 C27 -179.1(5)
O2 C17 C26 C25 -179.0(4)
C18 C17 C26 C25 3.0(7)
O2 C17 C26 C27 2.9(6)
C18 C17 C26 C27 -175.1(4)
C25 C26 C27 C32 126.6(6)
C17 C26 C27 C32 -55.3(7)
C25 C26 C27 C28 -50.6(7)
C17 C26 C27 C28 127.5(5)
C32 C27 C28 C29 0.7(9)
C26 C27 C28 C29 178.0(6)
C27 C28 C29 C30 -1.3(10)
C28 C29 C30 C31 1.3(11)
C29 C30 C31 C32 -0.7(10)
C30 C31 C32 C27 0.1(9)
C28 C27 C32 C31 -0.1(8)
C26 C27 C32 C31 -177.3(5)
O3 C33 C34 C35 -166.5(4)
C42 C33 C34 C35 10.6(7)
O3 C33 C34 C50 10.5(7)
C42 C33 C34 C50 -172.4(4)
C33 C34 C35 C36 170.5(5)
C50 C34 C35 C36 -6.7(7)
C33 C34 C35 C40 -6.1(7)
C50 C34 C35 C40 176.7(4)
C40 C35 C36 C37 0.9(8)
C34 C35 C36 C37 -175.8(5)
C35 C36 C37 C38 -1.2(9)
C36 C37 C38 C39 0.0(10)
C37 C38 C39 C40 1.4(10)
C38 C39 C40 C41 177.6(5)
C38 C39 C40 C35 -1.7(8)
C36 C35 C40 C41 -178.8(5)
C34 C35 C40 C41 -1.9(7)
C36 C35 C40 C39 0.5(7)
C34 C35 C40 C39 177.4(5)
C39 C40 C41 C42 -173.5(5)
C35 C40 C41 C42 5.7(7)
C40 C41 C42 C33 -1.5(7)
C40 C41 C42 C43 -179.4(4)
O3 C33 C42 C41 170.3(4)
C34 C33 C42 C41 -6.9(7)
O3 C33 C42 C43 -11.8(6)
C34 C33 C42 C43 171.0(4)
C41 C42 C43 C48 130.7(5)
C33 C42 C43 C48 -47.2(7)
C41 C42 C43 C44 -45.5(7)
C33 C42 C43 C44 136.7(5)
C48 C43 C44 C45 -3.0(8)
C42 C43 C44 C45 173.3(5)
C43 C44 C45 C46 1.8(9)
C44 C45 C46 C47 -0.7(10)
C45 C46 C47 C48 1.0(10)
C44 C43 C48 C47 3.3(8)
C42 C43 C48 C47 -172.9(5)
C46 C47 C48 C43 -2.4(9)
O4 C49 C50 C51 -169.4(4)
C58 C49 C50 C51 9.5(7)
O4 C49 C50 C34 15.9(7)
C58 C49 C50 C34 -165.3(4)
C33 C34 C50 C49 -68.9(6)
C35 C34 C50 C49 108.2(5)
C33 C34 C50 C51 116.3(5)
C35 C34 C50 C51 -66.6(6)
C49 C50 C51 C52 175.0(5)
C34 C50 C51 C52 -10.2(7)
C49 C50 C51 C56 -3.7(7)
C34 C50 C51 C56 171.1(4)
C56 C51 C52 C53 0.2(8)
C50 C51 C52 C53 -178.5(5)
C51 C52 C53 C54 -1.5(9)
C52 C53 C54 C55 1.7(10)
C53 C54 C55 C56 -0.5(10)
C54 C55 C56 C57 -178.7(6)
C54 C55 C56 C51 -0.8(8)
C52 C51 C56 C57 178.9(4)
C50 C51 C56 C57 -2.3(7)
C52 C51 C56 C55 0.9(7)
C50 C51 C56 C55 179.7(5)
C55 C56 C57 C58 -179.4(5)
C51 C56 C57 C58 2.7(7)
C56 C57 C58 C49 2.9(7)
C56 C57 C58 C59 -171.3(5)
O4 C49 C58 C57 169.8(4)
C50 C49 C58 C57 -9.2(7)
O4 C49 C58 C59 -16.0(6)
C50 C49 C58 C59 165.1(4)
C57 C58 C59 C60 -57.4(7)
C49 C58 C59 C60 128.5(5)
C57 C58 C59 C64 118.8(5)
C49 C58 C59 C64 -55.3(6)
C64 C59 C60 C61 -0.1(8)
C58 C59 C60 C61 176.1(5)
C59 C60 C61 C62 -0.2(10)
C60 C61 C62 C63 0.6(10)
C61 C62 C63 C64 -0.7(10)
C62 C63 C64 C59 0.4(9)
C60 C59 C64 C63 0.0(8)
C58 C59 C64 C63 -176.3(5)
O5 C65 C66 C67 -14.9(10)
C65 C66 C67 C68 16.0(11)
C66 C67 C68 O5 -10.8(11)
O6 C69 C70 C71 22.6(9)
C69 C70 C71 C72 -20.1(11)
C70 C71 C72 O6 9.7(10)
C2 C1 O1 Zr1 -74.7(4)
C10 C1 O1 Zr1 103.0(4)
C18 C17 O2 Zr1 -58.9(5)
C26 C17 O2 Zr1 123.1(4)
C34 C33 O3 Zr1 72.6(5)
C42 C33 O3 Zr1 -104.6(4)
C50 C49 O4 Zr1 49.0(6)
C58 C49 O4 Zr1 -130.0(4)
C66 C65 O5 C68 8.6(9)
C66 C65 O5 Zr1 -171.5(5)
C67 C68 O5 C65 1.1(9)
C67 C68 O5 Zr1 -178.8(5)
C70 C69 O6 C72 -17.4(8)
C70 C69 O6 Zr1 161.6(5)
C71 C72 O6 C69 5.2(9)
C71 C72 O6 Zr1 -173.8(5)
C1 O1 Zr1 O3 154.9(3)
C1 O1 Zr1 O4 -113.7(3)
C1 O1 Zr1 O2 54.0(3)
C1 O1 Zr1 O6 18.5(8)
C1 O1 Zr1 O5 -28.9(3)
C33 O3 Zr1 O1 41.4(3)
C33 O3 Zr1 O4 -57.3(3)
C33 O3 Zr1 O2 130.3(3)
C33 O3 Zr1 O6 -147.0(3)
C33 O3 Zr1 O5 -117.2(6)
C49 O4 Zr1 O1 -123.3(4)
C49 O4 Zr1 O3 -24.6(4)
C49 O4 Zr1 O2 121.8(5)
C49 O4 Zr1 O6 65.7(4)
C49 O4 Zr1 O5 146.2(4)
C17 O2 Zr1 O1 35.1(4)
C17 O2 Zr1 O3 -63.1(4)
C17 O2 Zr1 O4 151.2(5)
C17 O2 Zr1 O6 -152.0(4)
C17 O2 Zr1 O5 126.7(4)
C69 O6 Zr1 O1 -175.4(6)
C72 O6 Zr1 O1 3.4(9)
C69 O6 Zr1 O3 47.6(5)
C72 O6 Zr1 O3 -133.6(5)
C69 O6 Zr1 O4 -42.5(5)
C72 O6 Zr1 O4 136.3(5)
C69 O6 Zr1 O2 148.8(5)
C72 O6 Zr1 O2 -32.4(5)
C69 O6 Zr1 O5 -127.2(5)
C72 O6 Zr1 O5 51.6(5)
C65 O5 Zr1 O1 -109.5(5)
C68 O5 Zr1 O1 70.4(6)
C65 O5 Zr1 O3 49.4(9)
C68 O5 Zr1 O3 -130.7(8)
C65 O5 Zr1 O4 -11.0(5)
C68 O5 Zr1 O4 168.9(6)
C65 O5 Zr1 O2 163.4(5)
C68 O5 Zr1 O2 -16.7(6)
C65 O5 Zr1 O6 79.7(5)
C68 O5 Zr1 O6 -100.5(6)
C76 C75 C74 C73 -27.2(13)
C76 O7 C73 C74 -15.1(15)
C75 C74 C73 O7 26.3(12)
C73 O7 C76 C75 -2.9(18)
C74 C75 C76 O7 19.4(16)

loop_
_platon_squeeze_void_nr
_platon_squeeze_void_average_x
_platon_squeeze_void_average_y
_platon_squeeze_void_average_z
_platon_squeeze_void_volume
_platon_squeeze_void_count_electrons
1 0.000 0.500 0.000 376.1 47.2
2 0.000 0.000 0.500 376.1 43.5
